data_7036080
loop_
_publ_author_name
'Carter, Korey P.'
'Zulato, Cec\'ilia H F'
'Rodrigues, Emille M.'
'Pope, Simon J. A.'
'Sigoli, Fernando A.'
'Cahill, Christopher L.'

_publ_section_title
;
 Controlling dimensionality via a dual ligand strategy in
 Ln-thiophene-2,5-dicarboxylic acid-terpyridine coordination polymers.
;
_journal_issue 36
_journal_name_full 'Dalton transactions (Cambridge, England : 2003)'
_journal_page_first 15843
_journal_page_last 15854
_journal_paper_doi 10.1039/c5dt02596f
_journal_volume 44
_journal_year 2015
_chemical_formula_sum 'C48 H32 N6 O14 S3 Yb2'
_chemical_formula_weight 1359.05
_space_group_crystal_system triclinic
_space_group_IT_number 2
_space_group_name_Hall '-P 1'
_space_group_name_H-M_alt 'P -1'
_symmetry_cell_setting triclinic
_symmetry_Int_Tables_number 2
_symmetry_space_group_name_Hall '-P 1'
_symmetry_space_group_name_H-M 'P -1'
_atom_sites_solution_hydrogens geom
_audit_creation_method SHELXL-2014
_audit_update_record
;
2015-07-02 deposited with the CCDC.
2015-08-05 downloaded from the CCDC.
;
_cell_angle_alpha 108.934(7)
_cell_angle_beta 94.613(6)
_cell_angle_gamma 99.554(6)
_cell_formula_units_Z 2
_cell_length_a 11.165(5)
_cell_length_b 14.113(7)
_cell_length_c 16.117(8)
_cell_measurement_reflns_used 61085
_cell_measurement_temperature 293(2)
_cell_measurement_theta_max 49.798
_cell_measurement_theta_min 4.833
_cell_volume 2344(2)
_computing_cell_refinement 'SAINT, Bruker-AXS'
_computing_data_collection 'APEX, Bruker-AXS'
_computing_data_reduction 'SAINT, Bruker-AXS'
_computing_molecular_graphics 'WINGX (Farrugia, 2012)'
_computing_publication_material 'Crystal Maker (Palmer, 2009)'
_computing_structure_refinement 'SHELXL-2014 (Sheldrick, 2014)'
_computing_structure_solution 'SIR92 (Gualardi, 1994)'
_diffrn_ambient_temperature 293(2)
_diffrn_measured_fraction_theta_full 1.000
_diffrn_measured_fraction_theta_max 0.995
_diffrn_measurement_device_type 'Bruker APEX II CCD'
_diffrn_measurement_method 'omega scans'
_diffrn_radiation_probe x-ray
_diffrn_radiation_type MoK\a
_diffrn_radiation_wavelength 0.71073
_diffrn_reflns_av_R_equivalents 0.0461
_diffrn_reflns_av_unetI/netI 0.0527
_diffrn_reflns_laue_measured_fraction_full 1.000
_diffrn_reflns_laue_measured_fraction_max 0.995
_diffrn_reflns_number 27783
_diffrn_reflns_point_group_measured_fraction_full 1.000
_diffrn_reflns_point_group_measured_fraction_max 0.995
_diffrn_reflns_theta_full 25.500
_diffrn_reflns_theta_max 28.850
_diffrn_reflns_theta_min 1.350
_diffrn_source 'fine-focus sealed tube'
_exptl_absorpt_coefficient_mu 4.175
_exptl_absorpt_correction_T_max 0.7458
_exptl_absorpt_correction_T_min 0.5913
_exptl_absorpt_correction_type empirical
_exptl_absorpt_process_details 'TWINABS, Bruker-AXS (2008)'
_exptl_crystal_colour Colorless
_exptl_crystal_density_diffrn 1.925
_exptl_crystal_description Plate
_exptl_crystal_F_000 1324
_exptl_crystal_size_max 0.16
_exptl_crystal_size_mid 0.11
_exptl_crystal_size_min 0.09
_refine_diff_density_max 1.539
_refine_diff_density_min -1.447
_refine_diff_density_rms 0.215
_refine_ls_extinction_method none
_refine_ls_goodness_of_fit_ref 1.061
_refine_ls_hydrogen_treatment constr
_refine_ls_matrix_type full
_refine_ls_number_parameters 658
_refine_ls_number_reflns 12232
_refine_ls_number_restraints 0
_refine_ls_restrained_S_all 1.061
_refine_ls_R_factor_all 0.0640
_refine_ls_R_factor_gt 0.0435
_refine_ls_shift/su_max 0.001
_refine_ls_shift/su_mean 0.000
_refine_ls_structure_factor_coef Fsqd
_refine_ls_weighting_details 'w=1/[\s^2^(Fo^2^)+(0.0266P)^2^+24.1250P] where P=(Fo^2^+2Fc^2^)/3'
_refine_ls_weighting_scheme calc
_refine_ls_wR_factor_gt 0.1007
_refine_ls_wR_factor_ref 0.1075
_reflns_Friedel_coverage 0.000
_reflns_number_gt 9389
_reflns_number_total 12232
_reflns_threshold_expression 'I > 2\s(I)'
_cod_data_source_file c5dt02596f2.cif
_cod_data_source_block Compound_10
_cod_depositor_comments 'Adding full bibliography for 7036071--7036081.cif.'
_cod_database_code 7036080
_shelx_space_group_comment
;
The symmetry employed for this shelxl refinement is uniquely defined
by the following loop, which should always be used as a source of
symmetry information in preference to the above space-group names.
They are only intended as comments.
;
_shelxl_version_number 2013-4

loop_
_space_group_symop_operation_xyz
'x, y, z'
'-x, -y, -z'

loop_
_atom_site_label
_atom_site_type_symbol
_atom_site_fract_x
_atom_site_fract_y
_atom_site_fract_z
_atom_site_U_iso_or_equiv
_atom_site_adp_type
_atom_site_occupancy
_atom_site_site_symmetry_order
_atom_site_calc_flag
_atom_site_refinement_flags_posn
_atom_site_refinement_flags_adp
Yb1 Yb 0.43378(2) 0.79351(2) 0.95549(2) 0.01580(7) Uani 1 1 d . .
Yb2 Yb 0.09123(2) 1.20448(2) 0.55356(2) 0.01542(7) Uani 1 1 d . .
S2 S 0.57794(14) 1.29200(13) 0.58678(12) 0.0249(3) Uani 1 1 d . .
S1 S -0.05293(15) 0.71289(13) 0.91122(12) 0.0258(4) Uani 1 1 d . .
S3 S 0.27806(16) 1.06037(12) 0.76214(12) 0.0250(4) Uani 1 1 d . .
O2 O 0.2186(4) 0.7354(4) 0.9064(3) 0.0273(11) Uani 1 1 d . .
O1 O 0.2743(4) 0.8781(4) 1.0206(3) 0.0323(12) Uani 1 1 d . .
O5 O 0.2500(4) 1.1202(4) 0.4907(3) 0.0309(12) Uani 1 1 d . .
O6 O 0.3068(4) 1.2701(4) 0.5962(3) 0.0269(11) Uani 1 1 d . .
O12 O 0.1088(5) 1.0931(3) 0.6233(3) 0.0282(11) Uani 1 1 d . .
O10 O 0.4344(5) 0.9179(4) 0.9002(3) 0.0271(11) Uani 1 1 d . .
N3 N 0.4465(5) 0.7028(4) 0.7945(4) 0.0249(12) Uani 1 1 d . .
C18 C 0.0151(7) 0.8928(6) 1.0253(6) 0.0373(19) Uani 1 1 d . .
H18 H 0.0637 0.9542 1.0632 0.045 Uiso 1 1 calc R U
N2 N 0.3936(5) 0.6024(4) 0.9061(4) 0.0218(11) Uani 1 1 d . .
O9 O 0.5370(4) 0.9161(3) 1.0831(3) 0.0242(10) Uani 1 1 d . .
O4 O 0.6804(5) 0.6345(4) 0.8771(4) 0.0352(12) Uani 1 1 d . .
N6 N 0.1405(5) 1.2685(4) 0.4328(4) 0.0247(12) Uani 1 1 d . .
O11 O 0.0063(4) 0.9316(3) 0.5644(3) 0.0243(10) Uani 1 1 d . .
C48 C 0.0873(6) 1.0006(5) 0.6178(4) 0.0201(13) Uani 1 1 d . .
N4 N 0.0760(5) 1.2983(4) 0.7131(4) 0.0272(13) Uani 1 1 d . .
O3 O 0.6268(4) 0.7779(4) 0.9585(4) 0.0400(14) Uani 1 1 d . .
C3 C 0.2767(8) 0.6462(7) 1.1944(6) 0.042(2) Uani 1 1 d . .
H3 H 0.2412 0.6207 1.2351 0.050 Uiso 1 1 calc R U
C37 C 0.3326(6) 1.1939(5) 0.5398(5) 0.0239(14) Uani 1 1 d . .
N1 N 0.3810(6) 0.7222(5) 1.0719(4) 0.0289(13) Uani 1 1 d . .
C39 C 0.5066(6) 1.1082(6) 0.4768(5) 0.0325(17) Uani 1 1 d . .
H39 H 0.4573 1.0468 0.4395 0.039 Uiso 1 1 calc R U
C34 C 0.2181(8) 1.3429(7) 0.3012(6) 0.047(2) Uani 1 1 d . .
H34 H 0.2431 1.3678 0.2573 0.056 Uiso 1 1 calc R U
C20 C 0.8343(6) 0.7767(5) 0.9548(5) 0.0251(14) Uani 1 1 d . .
C43 C 0.4095(6) 0.9932(5) 0.8808(4) 0.0183(12) Uani 1 1 d . .
C24 C 0.0469(9) 1.4035(8) 0.8856(6) 0.051(2) Uani 1 1 d . .
H24 H 0.0381 1.4387 0.9438 0.062 Uiso 1 1 calc R U
C8 C 0.3717(7) 0.3922(6) 0.8587(6) 0.0347(18) Uani 1 1 d . .
H8 H 0.3675 0.3221 0.8433 0.042 Uiso 1 1 calc R U
C47 C 0.1621(6) 0.9729(5) 0.6851(4) 0.0207(13) Uani 1 1 d . .
C44 C 0.3097(6) 0.9691(5) 0.8055(4) 0.0210(13) Uani 1 1 d . .
C6 C 0.3637(6) 0.5548(5) 0.9653(5) 0.0249(14) Uani 1 1 d . .
C10 C 0.4049(6) 0.5443(5) 0.8241(5) 0.0227(14) Uani 1 1 d . .
C9 C 0.3942(7) 0.4388(6) 0.7989(5) 0.0343(17) Uani 1 1 d . .
H9 H 0.4025 0.4007 0.7413 0.041 Uiso 1 1 calc R U
C21 C 0.7037(6) 0.7238(5) 0.9268(5) 0.0245(14) Uani 1 1 d . .
C46 C 0.1483(7) 0.8791(5) 0.6939(5) 0.0346(18) Uani 1 1 d . .
H46 H 0.0901 0.8224 0.6579 0.042 Uiso 1 1 calc R U
C26 C 0.0863(6) 1.4014(5) 0.7423(5) 0.0258(14) Uani 1 1 d . .
C22 C 0.0486(8) 1.2500(7) 0.7702(5) 0.0379(18) Uani 1 1 d . .
H22 H 0.0390 1.1792 0.7507 0.046 Uiso 1 1 calc R U
C5 C 0.3448(6) 0.6211(5) 1.0531(5) 0.0251(14) Uani 1 1 d . .
C16 C 0.1914(6) 0.8095(5) 0.9665(5) 0.0249(14) Uani 1 1 d . .
C38 C 0.4628(6) 1.1897(5) 0.5298(4) 0.0218(13) Uani 1 1 d . .
C35 C 0.1981(8) 1.2395(7) 0.2875(6) 0.045(2) Uani 1 1 d . .
H35 H 0.2108 1.1933 0.2344 0.054 Uiso 1 1 calc R U
C36 C 0.1591(8) 1.2058(6) 0.3539(5) 0.0354(17) Uani 1 1 d . .
H36 H 0.1446 1.1359 0.3436 0.042 Uiso 1 1 calc R U
C32 C 0.1624(6) 1.3694(5) 0.4458(5) 0.0252(14) Uani 1 1 d . .
C11 C 0.4315(6) 0.6000(5) 0.7615(5) 0.0255(14) Uani 1 1 d . .
C12 C 0.4371(8) 0.5482(6) 0.6731(5) 0.0394(19) Uani 1 1 d . .
H12 H 0.4245 0.4771 0.6515 0.047 Uiso 1 1 calc R U
C1 C 0.3674(8) 0.7847(6) 1.1528(5) 0.0395(19) Uani 1 1 d . .
H1 H 0.3944 0.8548 1.1675 0.047 Uiso 1 1 calc R U
C45 C 0.2313(7) 0.8772(6) 0.7632(5) 0.0353(18) Uani 1 1 d . .
H45 H 0.2327 0.8194 0.7787 0.042 Uiso 1 1 calc R U
C25 C 0.0736(8) 1.4565(7) 0.8281(5) 0.042(2) Uani 1 1 d . .
H25 H 0.0827 1.5273 0.8468 0.050 Uiso 1 1 calc R U
C17 C 0.0610(6) 0.8150(5) 0.9736(5) 0.0251(14) Uani 1 1 d . .
C13 C 0.4615(9) 0.6030(8) 0.6177(6) 0.050(2) Uani 1 1 d . .
H13 H 0.4645 0.5693 0.5580 0.060 Uiso 1 1 calc R U
C33 C 0.2003(8) 1.4084(6) 0.3816(5) 0.0387(19) Uani 1 1 d . .
H33 H 0.2136 1.4785 0.3927 0.046 Uiso 1 1 calc R U
C15 C 0.4741(8) 0.7534(7) 0.7393(5) 0.0370(18) Uani 1 1 d . .
H15 H 0.4894 0.8245 0.7619 0.044 Uiso 1 1 calc R U
C4 C 0.2910(8) 0.5808(6) 1.1131(5) 0.0381(19) Uani 1 1 d . .
H4 H 0.2652 0.5105 1.0982 0.046 Uiso 1 1 calc R U
C23 C 0.0337(9) 1.3001(8) 0.8566(6) 0.048(2) Uani 1 1 d . .
H23 H 0.0150 1.2636 0.8944 0.057 Uiso 1 1 calc R U
C2 C 0.3154(9) 0.7489(7) 1.2143(6) 0.047(2) Uani 1 1 d . .
H2 H 0.3067 0.7943 1.2690 0.056 Uiso 1 1 calc R U
C19 C -0.1135(7) 0.8712(6) 1.0158(6) 0.0365(18) Uani 1 1 d . .
H19 H -0.1589 0.9165 1.0476 0.044 Uiso 1 1 calc R U
C14 C 0.4813(9) 0.7068(7) 0.6507(5) 0.046(2) Uani 1 1 d . .
H14 H 0.4991 0.7454 0.6145 0.056 Uiso 1 1 calc R U
C7 C 0.3545(8) 0.4503(6) 0.9446(6) 0.0383(19) Uani 1 1 d . .
H7 H 0.3375 0.4193 0.9864 0.046 Uiso 1 1 calc R U
OW1 O 0.2068(9) 0.9438(8) 0.3441(8) 0.115(4) Uani 1 1 d . .
C31 C 0.1434(6) 1.4368(5) 0.5329(5) 0.0263(15) Uani 1 1 d . .
C27 C 0.1103(6) 1.4527(5) 0.6770(5) 0.0244(14) Uani 1 1 d . .
C28 C 0.1190(8) 1.5577(5) 0.6990(6) 0.0371(19) Uani 1 1 d . .
H28 H 0.1142 1.5978 0.7568 0.044 Uiso 1 1 calc R U
C29 C 0.1342(8) 1.6008(6) 0.6371(6) 0.044(2) Uani 1 1 d . .
H29 H 0.1347 1.6701 0.6505 0.053 Uiso 1 1 calc R U
C30 C 0.1494(8) 1.5404(6) 0.5510(6) 0.043(2) Uani 1 1 d . .
H30 H 0.1632 1.5696 0.5076 0.052 Uiso 1 1 calc R U
O8 O -0.1559(5) 1.3673(4) 0.6199(4) 0.0362(13) Uani 1 1 d . .
N5 N 0.1212(5) 1.3934(4) 0.5963(4) 0.0235(12) Uani 1 1 d . .
C42 C -0.1806(6) 1.2767(5) 0.5728(5) 0.0246(14) Uani 1 1 d . .
C41 C 0.6877(6) 1.2260(5) 0.5434(5) 0.0240(14) Uani 1 1 d . .
C40 C 0.6366(7) 1.1303(6) 0.4867(6) 0.0368(19) Uani 1 1 d . .
H40 H 0.6825 1.0838 0.4572 0.044 Uiso 1 1 calc R U
O7 O -0.1036(4) 1.2196(4) 0.5469(4) 0.0377(13) Uani 1 1 d . .
OW2 O 0.2898(13) 1.0265(10) 0.1944(11) 0.194(8) Uani 1 1 d . .

loop_
_atom_site_aniso_label
_atom_site_aniso_U_11
_atom_site_aniso_U_22
_atom_site_aniso_U_33
_atom_site_aniso_U_23
_atom_site_aniso_U_13
_atom_site_aniso_U_12
Yb1 0.01185(12) 0.01662(13) 0.01753(14) 0.00419(10) 0.00078(10) 0.00313(9)
Yb2 0.01192(12) 0.01533(13) 0.01802(14) 0.00467(10) 0.00089(10) 0.00285(9)
S2 0.0146(7) 0.0272(8) 0.0298(9) 0.0048(7) 0.0033(6) 0.0058(6)
S1 0.0149(7) 0.0303(9) 0.0297(9) 0.0057(7) 0.0041(6) 0.0066(6)
S3 0.0259(8) 0.0182(7) 0.0272(9) 0.0085(7) -0.0110(7) -0.0002(6)
O2 0.015(2) 0.031(3) 0.030(3) 0.003(2) 0.0028(19) 0.0067(19)
O1 0.019(2) 0.034(3) 0.036(3) 0.003(2) 0.003(2) 0.004(2)
O5 0.019(2) 0.026(3) 0.037(3) -0.002(2) 0.000(2) 0.0021(19)
O6 0.020(2) 0.025(2) 0.029(3) -0.001(2) 0.0042(19) 0.0058(18)
O12 0.040(3) 0.020(2) 0.024(2) 0.009(2) -0.004(2) 0.006(2)
O10 0.034(3) 0.024(2) 0.025(3) 0.012(2) -0.005(2) 0.008(2)
N3 0.029(3) 0.026(3) 0.021(3) 0.007(2) 0.009(2) 0.012(2)
C18 0.021(3) 0.027(4) 0.056(5) 0.004(4) 0.003(3) 0.005(3)
N2 0.014(2) 0.021(3) 0.026(3) 0.005(2) -0.004(2) 0.002(2)
O9 0.025(2) 0.021(2) 0.020(2) 0.0038(19) -0.0092(19) -0.0001(18)
O4 0.023(3) 0.035(3) 0.047(3) 0.014(3) 0.005(2) 0.005(2)
N6 0.024(3) 0.024(3) 0.022(3) 0.006(2) 0.001(2) -0.001(2)
O11 0.024(2) 0.021(2) 0.022(2) 0.0014(19) -0.0060(19) 0.0023(18)
C48 0.024(3) 0.020(3) 0.017(3) 0.007(2) 0.001(2) 0.004(2)
N4 0.030(3) 0.023(3) 0.027(3) 0.006(2) 0.003(2) 0.007(2)
O3 0.014(2) 0.047(3) 0.049(4) 0.000(3) 0.001(2) 0.011(2)
C3 0.040(5) 0.049(5) 0.046(5) 0.026(4) 0.016(4) 0.011(4)
C37 0.014(3) 0.026(3) 0.034(4) 0.011(3) 0.007(3) 0.007(2)
N1 0.030(3) 0.031(3) 0.026(3) 0.011(3) 0.005(3) 0.003(2)
C39 0.019(3) 0.027(4) 0.043(5) 0.000(3) 0.005(3) 0.003(3)
C34 0.045(5) 0.062(6) 0.041(5) 0.030(5) 0.011(4) 0.007(4)
C20 0.017(3) 0.034(4) 0.028(4) 0.013(3) 0.007(3) 0.010(3)
C43 0.018(3) 0.020(3) 0.015(3) 0.005(2) 0.000(2) 0.003(2)
C24 0.063(6) 0.059(6) 0.034(5) 0.009(4) 0.017(4) 0.025(5)
C8 0.029(4) 0.027(4) 0.048(5) 0.010(3) 0.002(3) 0.011(3)
C47 0.018(3) 0.020(3) 0.020(3) 0.003(2) -0.003(2) 0.002(2)
C44 0.021(3) 0.018(3) 0.023(3) 0.008(3) -0.002(3) 0.002(2)
C6 0.017(3) 0.025(3) 0.029(4) 0.008(3) -0.004(3) -0.001(2)
C10 0.016(3) 0.021(3) 0.026(3) 0.001(3) 0.000(3) 0.004(2)
C9 0.029(4) 0.030(4) 0.035(4) -0.002(3) 0.000(3) 0.009(3)
C21 0.016(3) 0.033(4) 0.029(4) 0.015(3) 0.008(3) 0.007(3)
C46 0.032(4) 0.019(3) 0.043(4) 0.010(3) -0.022(3) -0.007(3)
C26 0.020(3) 0.030(4) 0.023(3) 0.001(3) 0.004(3) 0.009(3)
C22 0.051(5) 0.041(5) 0.030(4) 0.019(4) 0.019(4) 0.013(4)
C5 0.024(3) 0.026(3) 0.025(3) 0.010(3) 0.001(3) 0.002(3)
C16 0.011(3) 0.028(3) 0.038(4) 0.013(3) 0.004(3) 0.007(2)
C38 0.014(3) 0.028(3) 0.025(3) 0.011(3) 0.004(2) 0.006(2)
C35 0.050(5) 0.052(5) 0.031(4) 0.011(4) 0.011(4) 0.013(4)
C36 0.046(5) 0.032(4) 0.028(4) 0.011(3) 0.009(3) 0.007(3)
C32 0.023(3) 0.032(4) 0.024(3) 0.013(3) 0.003(3) 0.007(3)
C11 0.020(3) 0.026(3) 0.026(4) 0.003(3) 0.003(3) 0.005(3)
C12 0.045(5) 0.035(4) 0.032(4) 0.000(3) 0.013(4) 0.012(4)
C1 0.056(5) 0.029(4) 0.028(4) 0.005(3) 0.008(4) 0.002(4)
C45 0.035(4) 0.025(4) 0.043(5) 0.015(3) -0.013(3) -0.002(3)
C25 0.053(5) 0.036(4) 0.031(4) 0.000(4) 0.007(4) 0.016(4)
C17 0.019(3) 0.031(4) 0.029(4) 0.012(3) 0.008(3) 0.007(3)
C13 0.067(6) 0.064(6) 0.022(4) 0.010(4) 0.014(4) 0.025(5)
C33 0.050(5) 0.035(4) 0.036(4) 0.021(4) 0.009(4) 0.004(4)
C15 0.044(5) 0.043(5) 0.032(4) 0.016(4) 0.014(4) 0.017(4)
C4 0.051(5) 0.033(4) 0.035(4) 0.020(4) 0.009(4) 0.004(4)
C23 0.062(6) 0.061(6) 0.028(4) 0.023(4) 0.016(4) 0.016(5)
C2 0.063(6) 0.044(5) 0.033(5) 0.011(4) 0.019(4) 0.009(4)
C19 0.025(4) 0.031(4) 0.052(5) 0.007(4) 0.013(3) 0.014(3)
C14 0.067(6) 0.061(6) 0.022(4) 0.020(4) 0.018(4) 0.024(5)
C7 0.043(5) 0.022(4) 0.053(5) 0.018(4) 0.003(4) 0.006(3)
OW1 0.099(7) 0.085(7) 0.125(9) -0.017(6) 0.013(6) 0.027(6)
C31 0.022(3) 0.018(3) 0.039(4) 0.012(3) -0.001(3) 0.002(2)
C27 0.022(3) 0.023(3) 0.026(4) 0.005(3) 0.001(3) 0.007(3)
C28 0.045(5) 0.017(3) 0.037(4) -0.005(3) -0.007(4) 0.008(3)
C29 0.045(5) 0.019(4) 0.063(6) 0.010(4) -0.009(4) 0.010(3)
C30 0.056(5) 0.026(4) 0.047(5) 0.014(4) -0.001(4) 0.003(4)
O8 0.026(3) 0.030(3) 0.053(4) 0.013(3) 0.006(2) 0.006(2)
N5 0.019(3) 0.017(3) 0.032(3) 0.007(2) -0.002(2) 0.003(2)
C42 0.016(3) 0.034(4) 0.027(4) 0.014(3) 0.005(3) 0.006(3)
C41 0.014(3) 0.033(4) 0.032(4) 0.015(3) 0.008(3) 0.010(3)
C40 0.023(4) 0.029(4) 0.050(5) 0.002(4) 0.008(3) 0.008(3)
O7 0.018(2) 0.037(3) 0.049(3) 0.001(3) 0.004(2) 0.009(2)
OW2 0.154(12) 0.104(9) 0.230(17) -0.071(10) 0.029(11) 0.033(9)

loop_
_atom_type_symbol
_atom_type_description
_atom_type_scat_dispersion_real
_atom_type_scat_dispersion_imag
_atom_type_scat_source
C C 0.0033 0.0016 'International Tables Vol C Tables 4.2.6.8 and 6.1.1.4'
H H 0.0000 0.0000 'International Tables Vol C Tables 4.2.6.8 and 6.1.1.4'
N N 0.0061 0.0033 'International Tables Vol C Tables 4.2.6.8 and 6.1.1.4'
O O 0.0106 0.0060 'International Tables Vol C Tables 4.2.6.8 and 6.1.1.4'
S S 0.1246 0.1234 'International Tables Vol C Tables 4.2.6.8 and 6.1.1.4'
Yb Yb -0.3850 5.5486 'International Tables Vol C Tables 4.2.6.8 and 6.1.1.4'

loop_
_geom_angle_atom_site_label_1
_geom_angle_atom_site_label_2
_geom_angle_atom_site_label_3
_geom_angle
_geom_angle_site_symmetry_1
_geom_angle_site_symmetry_3
O3 Yb1 O10 101.6(2) . .
O3 Yb1 O9 74.00(19) . .
O10 Yb1 O9 86.78(17) . .
O3 Yb1 O2 154.21(18) . .
O10 Yb1 O2 90.12(18) . .
O9 Yb1 O2 130.13(17) . .
O3 Yb1 O1 150.78(19) . .
O10 Yb1 O1 76.16(19) . .
O9 Yb1 O1 76.79(17) . .
O2 Yb1 O1 54.30(16) . .
O3 Yb1 N1 98.4(2) . .
O10 Yb1 N1 148.9(2) . .
O9 Yb1 N1 76.17(19) . .
O2 Yb1 N1 81.76(19) . .
O1 Yb1 N1 74.8(2) . .
O3 Yb1 N2 83.08(19) . .
O10 Yb1 N2 140.24(18) . .
O9 Yb1 N2 131.52(17) . .
O2 Yb1 N2 73.47(16) . .
O1 Yb1 N2 117.61(18) . .
N1 Yb1 N2 65.5(2) . .
O3 Yb1 N3 77.4(2) . .
O10 Yb1 N3 78.16(18) . .
O9 Yb1 N3 144.10(19) . .
O2 Yb1 N3 82.77(18) . .
O1 Yb1 N3 129.05(18) . .
N1 Yb1 N3 129.8(2) . .
N2 Yb1 N3 64.24(19) . .
O3 Yb1 C16 174.6(2) . .
O10 Yb1 C16 82.7(2) . .
O9 Yb1 C16 103.3(2) . .
O2 Yb1 C16 27.32(18) . .
O1 Yb1 C16 26.98(18) . .
N1 Yb1 C16 76.4(2) . .
N2 Yb1 C16 95.66(19) . .
N3 Yb1 C16 106.8(2) . .
O7 Yb2 O12 106.3(2) . .
O7 Yb2 O11 75.75(18) . 2_576
O12 Yb2 O11 86.52(17) . 2_576
O7 Yb2 O6 153.41(18) . .
O12 Yb2 O6 88.17(18) . .
O11 Yb2 O6 128.35(16) 2_576 .
O7 Yb2 O5 150.07(18) . .
O12 Yb2 O5 75.42(19) . .
O11 Yb2 O5 74.54(17) 2_576 .
O6 Yb2 O5 54.47(16) . .
O7 Yb2 N6 96.9(2) . .
O12 Yb2 N6 149.35(19) . .
O11 Yb2 N6 80.03(18) 2_576 .
O6 Yb2 N6 79.12(18) . .
O5 Yb2 N6 74.49(19) . .
O7 Yb2 N5 80.73(19) . .
O12 Yb2 N5 136.35(18) . .
O11 Yb2 N5 135.81(18) 2_576 .
O6 Yb2 N5 73.58(17) . .
O5 Yb2 N5 119.28(18) . .
N6 Yb2 N5 66.22(19) . .
O7 Yb2 N4 77.8(2) . .
O12 Yb2 N4 74.61(18) . .
O11 Yb2 N4 141.49(19) 2_576 .
O6 Yb2 N4 85.01(18) . .
O5 Yb2 N4 129.60(18) . .
N6 Yb2 N4 130.91(19) . .
N5 Yb2 N4 64.75(19) . .
O7 Yb2 C37 171.5(2) . .
O12 Yb2 C37 81.3(2) . .
O11 Yb2 C37 101.48(19) 2_576 .
O6 Yb2 C37 27.16(18) . .
O5 Yb2 C37 27.32(18) . .
N6 Yb2 C37 74.6(2) . .
N5 Yb2 C37 96.33(19) . .
N4 Yb2 C37 108.2(2) . .
C38 S2 C41 91.5(3) . .
C17 S1 C20 91.5(3) . 1_455
C47 S3 C44 91.4(3) . .
C16 O2 Yb1 93.3(4) . .
C16 O1 Yb1 91.8(4) . .
C37 O5 Yb2 91.5(4) . .
C37 O6 Yb2 92.5(4) . .
C48 O12 Yb2 146.2(4) . .
C43 O10 Yb1 163.7(5) . .
C15 N3 C11 116.9(6) . .
C15 N3 Yb1 122.2(5) . .
C11 N3 Yb1 120.9(5) . .
C17 C18 C19 112.9(7) . .
C17 C18 H18 123.6 . .
C19 C18 H18 123.6 . .
C10 N2 C6 118.2(6) . .
C10 N2 Yb1 122.4(4) . .
C6 N2 Yb1 119.4(4) . .
C43 O9 Yb1 146.1(4) 2_677 .
C32 N6 C36 116.8(6) . .
C32 N6 Yb2 121.1(4) . .
C36 N6 Yb2 121.7(5) . .
C48 O11 Yb2 162.6(5) . 2_576
O11 C48 O12 125.7(6) . .
O11 C48 C47 117.4(6) . .
O12 C48 C47 116.8(5) . .
C22 N4 C26 117.3(6) . .
C22 N4 Yb2 122.6(5) . .
C26 N4 Yb2 119.9(5) . .
C21 O3 Yb1 147.5(5) . .
C2 C3 C4 119.0(8) . .
C2 C3 H3 120.5 . .
C4 C3 H3 120.5 . .
O6 C37 O5 121.5(6) . .
O6 C37 C38 119.9(6) . .
O5 C37 C38 118.7(6) . .
O6 C37 Yb2 60.3(3) . .
O5 C37 Yb2 61.2(3) . .
C38 C37 Yb2 178.0(5) . .
C5 N1 C1 117.6(6) . .
C5 N1 Yb1 121.1(5) . .
C1 N1 Yb1 120.3(5) . .
C38 C39 C40 111.2(6) . .
C38 C39 H39 124.4 . .
C40 C39 H39 124.4 . .
C33 C34 C35 118.5(8) . .
C33 C34 H34 120.7 . .
C35 C34 H34 120.7 . .
C19 C20 C21 130.5(6) 1_655 .
C19 C20 S1 110.3(5) 1_655 1_655
C21 C20 S1 119.0(5) . 1_655
O9 C43 O10 126.0(6) 2_677 .
O9 C43 C44 117.6(5) 2_677 .
O10 C43 C44 116.4(5) . .
C23 C24 C25 119.8(8) . .
C23 C24 H24 120.1 . .
C25 C24 H24 120.1 . .
C9 C8 C7 119.6(7) . .
C9 C8 H8 120.2 . .
C7 C8 H8 120.2 . .
C46 C47 C48 126.0(6) . .
C46 C47 S3 111.6(5) . .
C48 C47 S3 122.4(5) . .
C45 C44 C43 127.0(6) . .
C45 C44 S3 111.2(5) . .
C43 C44 S3 121.9(5) . .
N2 C6 C7 121.7(7) . .
N2 C6 C5 116.3(6) . .
C7 C6 C5 121.9(7) . .
N2 C10 C9 122.6(7) . .
N2 C10 C11 115.6(6) . .
C9 C10 C11 121.8(6) . .
C8 C9 C10 119.4(7) . .
C8 C9 H9 120.3 . .
C10 C9 H9 120.3 . .
O4 C21 O3 126.7(6) . .
O4 C21 C20 118.3(6) . .
O3 C21 C20 114.9(6) . .
C47 C46 C45 112.8(6) . .
C47 C46 H46 123.6 . .
C45 C46 H46 123.6 . .
N4 C26 C25 122.5(7) . .
N4 C26 C27 116.6(6) . .
C25 C26 C27 120.9(7) . .
N4 C22 C23 123.3(8) . .
N4 C22 H22 118.4 . .
C23 C22 H22 118.4 . .
N1 C5 C4 121.8(7) . .
N1 C5 C6 116.4(6) . .
C4 C5 C6 121.8(7) . .
O1 C16 O2 120.5(6) . .
O1 C16 C17 119.4(6) . .
O2 C16 C17 120.0(6) . .
O1 C16 Yb1 61.2(3) . .
O2 C16 Yb1 59.4(3) . .
C17 C16 Yb1 178.0(5) . .
C39 C38 C37 126.9(6) . .
C39 C38 S2 112.2(5) . .
C37 C38 S2 120.9(5) . .
C36 C35 C34 118.7(8) . .
C36 C35 H35 120.6 . .
C34 C35 H35 120.6 . .
N6 C36 C35 123.7(8) . .
N6 C36 H36 118.1 . .
C35 C36 H36 118.1 . .
N6 C32 C33 122.6(7) . .
N6 C32 C31 116.1(6) . .
C33 C32 C31 121.4(7) . .
N3 C11 C12 122.0(7) . .
N3 C11 C10 116.6(6) . .
C12 C11 C10 121.3(7) . .
C13 C12 C11 119.2(8) . .
C13 C12 H12 120.4 . .
C11 C12 H12 120.4 . .
N1 C1 C2 122.9(8) . .
N1 C1 H1 118.6 . .
C2 C1 H1 118.6 . .
C44 C45 C46 113.0(6) . .
C44 C45 H45 123.5 . .
C46 C45 H45 123.5 . .
C26 C25 C24 118.3(8) . .
C26 C25 H25 120.9 . .
C24 C25 H25 120.9 . .
C18 C17 C16 128.2(7) . .
C18 C17 S1 112.0(5) . .
C16 C17 S1 119.8(5) . .
C14 C13 C12 119.5(8) . .
C14 C13 H13 120.3 . .
C12 C13 H13 120.3 . .
C34 C33 C32 119.6(8) . .
C34 C33 H33 120.2 . .
C32 C33 H33 120.2 . .
N3 C15 C14 124.1(8) . .
N3 C15 H15 118.0 . .
C14 C15 H15 118.0 . .
C3 C4 C5 119.4(7) . .
C3 C4 H4 120.3 . .
C5 C4 H4 120.3 . .
C24 C23 C22 118.8(8) . .
C24 C23 H23 120.6 . .
C22 C23 H23 120.6 . .
C3 C2 C1 119.4(8) . .
C3 C2 H2 120.3 . .
C1 C2 H2 120.3 . .
C20 C19 C18 113.3(7) 1_455 .
C20 C19 H19 123.4 1_455 .
C18 C19 H19 123.4 . .
C13 C14 C15 118.2(8) . .
C13 C14 H14 120.9 . .
C15 C14 H14 120.9 . .
C6 C7 C8 118.3(8) . .
C6 C7 H7 120.8 . .
C8 C7 H7 120.8 . .
N5 C31 C30 120.9(7) . .
N5 C31 C32 117.4(6) . .
C30 C31 C32 121.7(7) . .
N5 C27 C28 122.0(7) . .
N5 C27 C26 116.5(6) . .
C28 C27 C26 121.5(7) . .
C29 C28 C27 119.8(7) . .
C29 C28 H28 120.1 . .
C27 C28 H28 120.1 . .
C28 C29 C30 119.7(7) . .
C28 C29 H29 120.2 . .
C30 C29 H29 120.2 . .
C31 C30 C29 118.3(8) . .
C31 C30 H30 120.8 . .
C29 C30 H30 120.8 . .
C27 N5 C31 119.1(6) . .
C27 N5 Yb2 122.1(5) . .
C31 N5 Yb2 118.6(4) . .
O8 C42 O7 126.3(6) . .
O8 C42 C41 118.2(6) . 1_455
O7 C42 C41 115.6(6) . 1_455
C40 C41 C42 129.6(6) . 1_655
C40 C41 S2 111.7(5) . .
C42 C41 S2 118.7(5) 1_655 .
C41 C40 C39 113.3(6) . .
C41 C40 H40 123.3 . .
C39 C40 H40 123.3 . .
C42 O7 Yb2 147.2(5) . .

loop_
_geom_bond_atom_site_label_1
_geom_bond_atom_site_label_2
_geom_bond_distance
_geom_bond_site_symmetry_2
Yb1 O3 2.201(5) .
Yb1 O10 2.211(5) .
Yb1 O9 2.280(4) .
Yb1 O2 2.385(5) .
Yb1 O1 2.427(5) .
Yb1 N1 2.467(6) .
Yb1 N2 2.501(5) .
Yb1 N3 2.521(6) .
Yb1 C16 2.768(6) .
Yb2 O7 2.218(5) .
Yb2 O12 2.234(5) .
Yb2 O11 2.256(4) 2_576
Yb2 O6 2.388(5) .
Yb2 O5 2.406(5) .
Yb2 N6 2.460(6) .
Yb2 N5 2.483(5) .
Yb2 N4 2.516(6) .
Yb2 C37 2.746(6) .
S2 C38 1.707(7) .
S2 C41 1.718(7) .
S1 C17 1.718(7) .
S1 C20 1.731(7) 1_455
S3 C47 1.720(6) .
S3 C44 1.724(6) .
O2 C16 1.272(8) .
O1 C16 1.256(8) .
O5 C37 1.261(8) .
O6 C37 1.255(8) .
O12 C48 1.259(8) .
O10 C43 1.266(7) .
N3 C15 1.335(10) .
N3 C11 1.348(9) .
C18 C17 1.351(10) .
C18 C19 1.403(10) .
C18 H18 0.9300 .
N2 C10 1.338(9) .
N2 C6 1.366(9) .
O9 C43 1.242(7) 2_677
O4 C21 1.225(9) .
N6 C32 1.346(9) .
N6 C36 1.349(9) .
O11 C48 1.244(7) .
O11 Yb2 2.256(4) 2_576
C48 C47 1.504(9) .
N4 C22 1.337(9) .
N4 C26 1.357(9) .
O3 C21 1.271(8) .
C3 C2 1.363(12) .
C3 C4 1.374(12) .
C3 H3 0.9300 .
C37 C38 1.485(9) .
N1 C5 1.341(9) .
N1 C1 1.352(10) .
C39 C38 1.381(9) .
C39 C40 1.418(10) .
C39 H39 0.9300 .
C34 C33 1.378(12) .
C34 C35 1.380(13) .
C34 H34 0.9300 .
C20 C19 1.372(10) 1_655
C20 C21 1.484(9) .
C20 S1 1.731(7) 1_655
C43 O9 1.242(7) 2_677
C43 C44 1.489(8) .
C24 C23 1.359(13) .
C24 C25 1.388(13) .
C24 H24 0.9300 .
C8 C9 1.349(12) .
C8 C7 1.409(12) .
C8 H8 0.9300 .
C47 C46 1.362(9) .
C44 C45 1.366(9) .
C6 C7 1.387(10) .
C6 C5 1.475(10) .
C10 C9 1.392(10) .
C10 C11 1.487(10) .
C9 H9 0.9300 .
C46 C45 1.403(10) .
C46 H46 0.9300 .
C26 C25 1.381(10) .
C26 C27 1.476(10) .
C22 C23 1.380(11) .
C22 H22 0.9300 .
C5 C4 1.399(10) .
C16 C17 1.482(9) .
C35 C36 1.377(11) .
C35 H35 0.9300 .
C36 H36 0.9300 .
C32 C33 1.385(10) .
C32 C31 1.473(10) .
C11 C12 1.387(10) .
C12 C13 1.374(12) .
C12 H12 0.9300 .
C1 C2 1.377(12) .
C1 H1 0.9300 .
C45 H45 0.9300 .
C25 H25 0.9300 .
C13 C14 1.359(13) .
C13 H13 0.9300 .
C33 H33 0.9300 .
C15 C14 1.380(11) .
C15 H15 0.9300 .
C4 H4 0.9300 .
C23 H23 0.9300 .
C2 H2 0.9300 .
C19 C20 1.373(10) 1_455
C19 H19 0.9300 .
C14 H14 0.9300 .
C7 H7 0.9300 .
C31 N5 1.370(9) .
C31 C30 1.384(10) .
C27 N5 1.328(9) .
C27 C28 1.392(9) .
C28 C29 1.335(12) .
C28 H28 0.9300 .
C29 C30 1.413(13) .
C29 H29 0.9300 .
C30 H30 0.9300 .
O8 C42 1.227(9) .
C42 O7 1.277(8) .
C42 C41 1.490(9) 1_455
C41 C40 1.358(10) .
C41 C42 1.490(9) 1_655
C40 H40 0.9300 .
